data_4506490
loop_
_publ_author_name
'Zhang, Ying'
'Yang, Jin'
'Yang, Yan'
'Guo, Jiao'
'Ma, Jian-Fang'

_publ_section_title
;
 Syntheses, Structures, and Luminescent Properties of a Series of
 Coordination Compounds Based on (4-Carboxylphenyl)
 (4-(2&#x2032;-Carboxylphenyl)benzyl) Ether and Different N-Donor Ligands
;
_journal_issue 8
_journal_name_full 'Crystal Growth &amp; Design'
_journal_page_first 4060
_journal_paper_doi 10.1021/cg300540d
_journal_volume 12
_journal_year 2012
_chemical_formula_moiety 'C83 H72 N8 O16 Zn3'
_chemical_formula_sum 'C83 H72 N8 O16 Zn3'
_chemical_formula_weight 1633.60
_chemical_name_systematic
;
 ?
;
_space_group_IT_number 2
_symmetry_cell_setting triclinic
_symmetry_space_group_name_Hall '-P 1'
_symmetry_space_group_name_H-M 'P -1'
_atom_sites_solution_hydrogens geom
_atom_sites_solution_primary direct
_atom_sites_solution_secondary difmap
_audit_creation_method SHELXL-97
_cell_angle_alpha 68.200(5)
_cell_angle_beta 79.457(4)
_cell_angle_gamma 78.836(4)
_cell_formula_units_Z 2
_cell_length_a 9.9941(5)
_cell_length_b 18.1040(9)
_cell_length_c 23.2479(11)
_cell_measurement_reflns_used 4085
_cell_measurement_temperature 293(2)
_cell_measurement_theta_max 29.2346
_cell_measurement_theta_min 2.7793
_cell_volume 3803.0(4)
_computing_cell_refinement CrysAlis
_computing_data_collection 'CrysAlis (Oxford Diffraction, 2006)'
_computing_data_reduction CrysAlis
_computing_structure_refinement 'SHELXL-97 (Sheldrick, 2008)'
_computing_structure_solution 'SHELXS-97 (Sheldrick, 2008)'
_diffrn_ambient_temperature 293(2)
_diffrn_detector_area_resol_mean 10.0
_diffrn_measured_fraction_theta_full 0.995
_diffrn_measured_fraction_theta_max 0.995
_diffrn_measurement_device_type 'Oxford Diffraction Gemini R Ultra'
_diffrn_measurement_method '\w scan'
_diffrn_radiation_monochromator graphite
_diffrn_radiation_source 'fine-focus sealed tube'
_diffrn_radiation_type MoK\a
_diffrn_radiation_wavelength 0.71073
_diffrn_reflns_av_R_equivalents 0.0490
_diffrn_reflns_av_sigmaI/netI 0.1020
_diffrn_reflns_limit_h_max 11
_diffrn_reflns_limit_h_min -11
_diffrn_reflns_limit_k_max 21
_diffrn_reflns_limit_k_min -21
_diffrn_reflns_limit_l_max 27
_diffrn_reflns_limit_l_min -27
_diffrn_reflns_number 23860
_diffrn_reflns_theta_full 25.00
_diffrn_reflns_theta_max 25.03
_diffrn_reflns_theta_min 2.78
_exptl_absorpt_coefficient_mu 1.013
_exptl_absorpt_correction_T_max 0.8881
_exptl_absorpt_correction_T_min 0.8231
_exptl_absorpt_correction_type multi-scan
_exptl_absorpt_process_details
;
CrysAlis (Oxford Diffraction, 2006)
;
_exptl_crystal_colour colourless
_exptl_crystal_density_diffrn 1.427
_exptl_crystal_density_method 'not measured'
_exptl_crystal_description block
_exptl_crystal_F_000 1688
_exptl_crystal_size_max 0.20
_exptl_crystal_size_mid 0.15
_exptl_crystal_size_min 0.12
_refine_diff_density_max 0.419
_refine_diff_density_min -0.384
_refine_diff_density_rms 0.064
_refine_ls_extinction_method none
_refine_ls_goodness_of_fit_ref 0.993
_refine_ls_hydrogen_treatment constr
_refine_ls_matrix_type full
_refine_ls_number_parameters 991
_refine_ls_number_reflns 13352
_refine_ls_number_restraints 0
_refine_ls_restrained_S_all 0.993
_refine_ls_R_factor_all 0.1222
_refine_ls_R_factor_gt 0.0567
_refine_ls_shift/su_max 0.002
_refine_ls_shift/su_mean 0.000
_refine_ls_structure_factor_coef Fsqd
_refine_ls_weighting_details 'calc w=1/[\s^2^(Fo^2^)+(0.0254P)^2^+0.0000P] where P=(Fo^2^+2Fc^2^)/3'
_refine_ls_weighting_scheme calc
_refine_ls_wR_factor_gt 0.0818
_refine_ls_wR_factor_ref 0.1013
_reflns_number_gt 7780
_reflns_number_total 13352
_reflns_threshold_expression >2\s(I)
_cod_data_source_file cg300540d_si_002.cif
_cod_data_source_block Compound-1
_cod_depositor_comments
;
The following automatic conversions were performed:

'_symmetry_cell_setting' value 'Triclinic' changed to 'triclinic'
according to /home/saulius/struct/CIF-dictionaries/cif_core.dic
dictionary named 'cif_core.dic' version 2.4.2 from 2011-04-26.

Automatic conversion script
Id: cif_fix_values 1891 2012-01-12 08:04:46Z andrius 
;
_cod_original_cell_volume 3803.0(3)
_cod_original_sg_symbol_H-M P-1
_cod_database_code 4506490

loop_
_symmetry_equiv_pos_as_xyz
'x, y, z'
'-x, -y, -z'

loop_
_atom_site_label
_atom_site_type_symbol
_atom_site_fract_x
_atom_site_fract_y
_atom_site_fract_z
_atom_site_U_iso_or_equiv
_atom_site_adp_type
_atom_site_occupancy
_atom_site_symmetry_multiplicity
_atom_site_calc_flag
_atom_site_refinement_flags
Zn1 Zn 0.08616(5) 0.47228(3) 0.86107(2) 0.04443(16) Uani 1 1 d .
Zn2 Zn 0.91370(5) -0.22647(3) 1.33808(2) 0.03492(14) Uani 1 1 d .
Zn3 Zn 1.01538(5) -0.12693(3) 1.39480(2) 0.03573(14) Uani 1 1 d .
C1 C -0.7892(4) 1.0486(3) 0.6638(2) 0.0428(12) Uani 1 1 d .
C2 C -0.6562(4) 0.9957(3) 0.6822(2) 0.0412(11) Uani 1 1 d .
C3 C -0.6116(5) 0.9247(3) 0.6713(2) 0.0474(13) Uani 1 1 d .
H123 H -0.6673 0.9064 0.6530 0.057 Uiso 1 1 calc R
C4 C -0.4861(4) 0.8799(3) 0.6869(2) 0.0512(13) Uani 1 1 d .
H122 H -0.4573 0.8326 0.6785 0.061 Uiso 1 1 calc R
C5 C -0.4042(4) 0.9061(3) 0.7152(2) 0.0478(12) Uani 1 1 d .
C6 C -0.4470(5) 0.9758(3) 0.7264(3) 0.0707(18) Uani 1 1 d .
H126 H -0.3913 0.9940 0.7448 0.085 Uiso 1 1 calc R
C7 C -0.5731(5) 1.0204(3) 0.7105(3) 0.0691(17) Uani 1 1 d .
H125 H -0.6016 1.0676 0.7191 0.083 Uiso 1 1 calc R
C8 C -0.2046(5) 0.8836(3) 0.7645(3) 0.0696(17) Uani 1 1 d .
H12A H -0.2583 0.8819 0.8041 0.084 Uiso 1 1 calc R
H12B H -0.1859 0.9383 0.7417 0.084 Uiso 1 1 calc R
C9 C -0.0714(5) 0.8279(3) 0.7757(3) 0.0540(14) Uani 1 1 d .
C10 C 0.0112(5) 0.8032(3) 0.7308(3) 0.0624(15) Uani 1 1 d .
H10 H -0.0193 0.8160 0.6923 0.075 Uiso 1 1 calc R
C11 C 0.1395(5) 0.7594(3) 0.7415(2) 0.0572(14) Uani 1 1 d .
H11 H 0.1932 0.7427 0.7102 0.069 Uiso 1 1 calc R
C12 C 0.1897(5) 0.7397(3) 0.7978(2) 0.0445(12) Uani 1 1 d .
C13 C 0.1067(5) 0.7639(3) 0.8431(3) 0.0585(14) Uani 1 1 d .
H13 H 0.1380 0.7516 0.8813 0.070 Uiso 1 1 calc R
C14 C -0.0234(5) 0.8064(3) 0.8331(2) 0.0635(15) Uani 1 1 d .
H14 H -0.0791 0.8206 0.8651 0.076 Uiso 1 1 calc R
C15 C 0.3307(4) 0.6972(3) 0.8070(2) 0.0466(13) Uani 1 1 d .
C16 C 0.3769(4) 0.6263(3) 0.79523(19) 0.0376(11) Uani 1 1 d .
C17 C 0.5143(4) 0.5933(3) 0.7976(2) 0.0528(13) Uani 1 1 d .
H17 H 0.5453 0.5470 0.7878 0.063 Uiso 1 1 calc R
C18 C 0.6052(5) 0.6279(4) 0.8141(3) 0.0704(17) Uani 1 1 d .
H18 H 0.6967 0.6049 0.8161 0.084 Uiso 1 1 calc R
C19 C 0.5593(6) 0.6963(4) 0.8275(3) 0.082(2) Uani 1 1 d .
H19 H 0.6199 0.7195 0.8394 0.098 Uiso 1 1 calc R
C20 C 0.4241(5) 0.7319(3) 0.8238(3) 0.0682(17) Uani 1 1 d .
H20 H 0.3952 0.7791 0.8324 0.082 Uiso 1 1 calc R
C21 C 0.2800(5) 0.5773(3) 0.7862(2) 0.0427(12) Uani 1 1 d .
C22 C -0.4857(5) 0.5135(4) 1.0228(2) 0.086(2) Uani 1 1 d .
H15C H -0.5524 0.4964 1.0594 0.103 Uiso 1 1 calc R
H15D H -0.4999 0.5718 1.0067 0.103 Uiso 1 1 calc R
C23 C -0.3437(4) 0.4862(3) 1.0435(2) 0.0629(16) Uani 1 1 d .
H15A H -0.3375 0.5080 1.0751 0.076 Uiso 1 1 calc R
H15B H -0.3300 0.4281 1.0622 0.076 Uiso 1 1 calc R
C24 C -0.1403(5) 0.4641(3) 0.9689(2) 0.0515(13) Uani 1 1 d .
H130 H -0.1325 0.4083 0.9841 0.062 Uiso 1 1 calc R
C25 C -0.1046(5) 0.5840(3) 0.9144(2) 0.0512(13) Uani 1 1 d .
H131 H -0.0666 0.6276 0.8845 0.061 Uiso 1 1 calc R
C26 C -0.2139(5) 0.5886(3) 0.9570(2) 0.0548(13) Uani 1 1 d .
H150 H -0.2650 0.6352 0.9617 0.066 Uiso 1 1 calc R
C27 C -0.8539(4) 0.2290(3) 0.7834(2) 0.0405(11) Uani 1 1 d .
H57 H -0.9112 0.1909 0.8072 0.049 Uiso 1 1 calc R
C28 C -0.7809(4) 0.2641(3) 0.8063(2) 0.0469(12) Uani 1 1 d .
H55 H -0.7785 0.2547 0.8483 0.056 Uiso 1 1 calc R
C29 C -0.7443(5) 0.3097(3) 0.7063(2) 0.0530(14) Uani 1 1 d .
H56 H -0.7101 0.3388 0.6658 0.064 Uiso 1 1 calc R
C30 C -0.6155(4) 0.3678(3) 0.7578(2) 0.0486(13) Uani 1 1 d .
H54A H -0.6479 0.3875 0.7921 0.058 Uiso 1 1 calc R
H54B H -0.6144 0.4137 0.7193 0.058 Uiso 1 1 calc R
C31 C -0.4715(4) 0.3241(3) 0.7648(2) 0.0477(12) Uani 1 1 d .
H53A H -0.4380 0.3058 0.7298 0.057 Uiso 1 1 calc R
H53B H -0.4730 0.2771 0.8027 0.057 Uiso 1 1 calc R
C32 C -0.3739(4) 0.3771(2) 0.7677(2) 0.0421(12) Uani 1 1 d .
H52A H -0.3722 0.4242 0.7300 0.051 Uiso 1 1 calc R
H52B H -0.4064 0.3950 0.8030 0.051 Uiso 1 1 calc R
C33 C -0.2304(4) 0.3315(3) 0.7743(3) 0.0596(15) Uani 1 1 d .
H51A H -0.2316 0.2862 0.8133 0.071 Uiso 1 1 calc R
H51B H -0.2006 0.3108 0.7404 0.071 Uiso 1 1 calc R
C34 C -0.0936(4) 0.3894(3) 0.8231(2) 0.0494(13) Uani 1 1 d .
H50 H -0.1243 0.3608 0.8643 0.059 Uiso 1 1 calc R
C35 C 0.0135(5) 0.4676(3) 0.7431(2) 0.0703(18) Uani 1 1 d .
H48 H 0.0718 0.5045 0.7177 0.084 Uiso 1 1 calc R
C36 C -0.0641(5) 0.4321(4) 0.7225(3) 0.080(2) Uani 1 1 d .
H49 H -0.0696 0.4398 0.6811 0.097 Uiso 1 1 calc R
C37 C 0.2080(6) 0.3247(3) 0.9365(2) 0.0574(14) Uani 1 1 d .
C38 C 0.3290(5) 0.2678(3) 0.9650(2) 0.0510(13) Uani 1 1 d .
C39 C 0.3153(6) 0.1945(3) 1.0109(2) 0.0667(16) Uani 1 1 d .
H29 H 0.2289 0.1778 1.0236 0.080 Uiso 1 1 calc R
C40 C 0.4271(6) 0.1446(3) 1.0387(2) 0.0717(17) Uani 1 1 d .
H30 H 0.4160 0.0951 1.0697 0.086 Uiso 1 1 calc R
C41 C 0.5545(6) 0.1694(3) 1.0199(3) 0.0679(16) Uani 1 1 d .
C42 C 0.5710(5) 0.2423(3) 0.9732(3) 0.0743(18) Uani 1 1 d .
H32 H 0.6577 0.2583 0.9596 0.089 Uiso 1 1 calc R
C43 C 0.4587(5) 0.2909(3) 0.9469(2) 0.0656(15) Uani 1 1 d .
H33 H 0.4700 0.3406 0.9162 0.079 Uiso 1 1 calc R
C44 C 0.6652(6) 0.0495(3) 1.0909(3) 0.103(3) Uani 1 1 d .
H34A H 0.6301 0.0147 1.0756 0.123 Uiso 1 1 calc R
H34B H 0.6039 0.0546 1.1271 0.123 Uiso 1 1 calc R
C45 C 0.8081(7) 0.0145(4) 1.1081(3) 0.081(2) Uani 1 1 d .
C46 C 0.8919(8) -0.0334(4) 1.0786(3) 0.091(2) Uani 1 1 d .
H36 H 0.8591 -0.0456 1.0487 0.109 Uiso 1 1 calc R
C47 C 1.0256(7) -0.0643(3) 1.0929(2) 0.0748(17) Uani 1 1 d .
H37 H 1.0823 -0.0960 1.0721 0.090 Uiso 1 1 calc R
C48 C 1.0737(6) -0.0471(3) 1.1387(2) 0.0580(15) Uani 1 1 d .
C49 C 0.9867(6) 0.0001(3) 1.1684(3) 0.0645(16) Uani 1 1 d .
H39 H 1.0176 0.0114 1.1992 0.077 Uiso 1 1 calc R
C50 C 0.8548(6) 0.0312(3) 1.1536(3) 0.0737(17) Uani 1 1 d .
H40 H 0.7979 0.0632 1.1742 0.088 Uiso 1 1 calc R
C51 C 1.2174(5) -0.0770(3) 1.1530(2) 0.0515(13) Uani 1 1 d .
C52 C 1.3249(7) -0.0737(3) 1.1054(3) 0.0767(17) Uani 1 1 d .
H42 H 1.3055 -0.0562 1.0644 0.092 Uiso 1 1 calc R
C53 C 1.4587(7) -0.0957(4) 1.1172(3) 0.086(2) Uani 1 1 d .
H43 H 1.5284 -0.0960 1.0847 0.103 Uiso 1 1 calc R
C54 C 1.4904(6) -0.1170(3) 1.1762(3) 0.0715(17) Uani 1 1 d .
H44 H 1.5817 -0.1281 1.1836 0.086 Uiso 1 1 calc R
C55 C 1.3864(5) -0.1222(3) 1.2250(3) 0.0540(13) Uani 1 1 d .
H45 H 1.4082 -0.1388 1.2655 0.065 Uiso 1 1 calc R
C56 C 1.2490(4) -0.1028(3) 1.2142(2) 0.0429(12) Uani 1 1 d .
C57 C 1.1412(4) -0.1223(3) 1.2699(2) 0.0382(11) Uani 1 1 d .
C58 C 1.4504(4) -0.0250(3) 1.4967(2) 0.0443(12) Uani 1 1 d .
H62A H 1.4863 -0.0428 1.4616 0.053 Uiso 1 1 calc R
H62B H 1.4430 -0.0722 1.5340 0.053 Uiso 1 1 calc R
C59 C 1.3088(4) 0.0230(3) 1.4866(2) 0.0521(13) Uani 1 1 d .
H61A H 1.2760 0.0446 1.5198 0.063 Uiso 1 1 calc R
H61B H 1.3146 0.0677 1.4473 0.063 Uiso 1 1 calc R
C60 C 1.1865(4) -0.0394(3) 1.4357(2) 0.0416(11) Uani 1 1 d .
H58 H 1.2259 -0.0142 1.3952 0.050 Uiso 1 1 calc R
C61 C 1.0677(4) -0.1142(3) 1.5141(2) 0.0438(12) Uani 1 1 d .
H59 H 1.0088 -0.1512 1.5383 0.053 Uiso 1 1 calc R
C62 C 1.1366(4) -0.0743(3) 1.5362(2) 0.0450(12) Uani 1 1 d .
H60 H 1.1329 -0.0784 1.5776 0.054 Uiso 1 1 calc R
C63 C 0.7852(4) -0.2334(3) 1.4605(2) 0.0360(11) Uani 1 1 d .
C64 C 0.6846(4) -0.2596(2) 1.51728(19) 0.0344(10) Uani 1 1 d .
C65 C 0.7289(4) -0.3062(3) 1.5752(2) 0.0403(11) Uani 1 1 d .
C66 C 0.6325(5) -0.3248(3) 1.6274(2) 0.0556(13) Uani 1 1 d .
H78 H 0.6612 -0.3554 1.6662 0.067 Uiso 1 1 calc R
C67 C 0.4934(5) -0.2986(3) 1.6230(3) 0.0636(15) Uani 1 1 d .
H79 H 0.4299 -0.3108 1.6587 0.076 Uiso 1 1 calc R
C68 C 0.4503(5) -0.2547(3) 1.5658(3) 0.0562(14) Uani 1 1 d .
H80 H 0.3572 -0.2380 1.5624 0.067 Uiso 1 1 calc R
C69 C 0.5451(4) -0.2352(3) 1.5134(2) 0.0435(12) Uani 1 1 d .
H81 H 0.5151 -0.2053 1.4747 0.052 Uiso 1 1 calc R
C70 C 0.8768(4) -0.3401(3) 1.58008(19) 0.0394(11) Uani 1 1 d .
C71 C 0.9413(4) -0.3892(3) 1.5474(2) 0.0471(12) Uani 1 1 d .
H75 H 0.8917 -0.4013 1.5226 0.057 Uiso 1 1 calc R
C72 C 1.0789(4) -0.4214(3) 1.5505(2) 0.0479(12) Uani 1 1 d .
H100 H 1.1203 -0.4546 1.5280 0.057 Uiso 1 1 calc R
C73 C 1.1546(4) -0.4040(2) 1.58713(19) 0.0381(11) Uani 1 1 d .
C74 C 1.0902(5) -0.3550(3) 1.6198(2) 0.0481(12) Uani 1 1 d .
H102 H 1.1402 -0.3424 1.6441 0.058 Uiso 1 1 calc R
C75 C 0.9516(4) -0.3235(3) 1.6175(2) 0.0487(12) Uani 1 1 d .
H73 H 0.9096 -0.2915 1.6409 0.058 Uiso 1 1 calc R
C76 C 1.3045(4) -0.4348(3) 1.5895(2) 0.0459(12) Uani 1 1 d .
H10A H 1.3586 -0.3956 1.5586 0.055 Uiso 1 1 calc R
H10B H 1.3286 -0.4437 1.6304 0.055 Uiso 1 1 calc R
C77 C 1.4635(4) -0.5477(3) 1.57980(19) 0.0380(11) Uani 1 1 d .
C78 C 1.4838(4) -0.6204(3) 1.56984(19) 0.0414(11) Uani 1 1 d .
H106 H 1.4124 -0.6365 1.5588 0.050 Uiso 1 1 calc R
C79 C 1.6084(4) -0.6685(3) 1.57619(19) 0.0412(11) Uani 1 1 d .
H107 H 1.6195 -0.7176 1.5705 0.049 Uiso 1 1 calc R
C80 C 1.7188(4) -0.6448(3) 1.59101(18) 0.0383(11) Uani 1 1 d .
C81 C 1.6986(4) -0.5707(3) 1.59745(18) 0.0382(11) Uani 1 1 d .
H109 H 1.7720 -0.5531 1.6057 0.046 Uiso 1 1 calc R
C82 C 1.5729(4) -0.5209(3) 1.59217(19) 0.0412(11) Uani 1 1 d .
H110 H 1.5624 -0.4712 1.5968 0.049 Uiso 1 1 calc R
C83 C 1.8501(4) -0.7015(3) 1.60217(19) 0.0359(11) Uani 1 1 d .
O1 O -0.8185(3) 1.10904(19) 0.67968(14) 0.0537(9) Uani 1 1 d .
O2 O -0.8614(3) 1.02975(17) 0.63359(14) 0.0506(9) Uani 1 1 d .
O1W O 0.8832(8) 0.2334(5) 0.9871(5) 0.334(7) Uani 1 1 d .
O3 O -0.2806(3) 0.85938(18) 0.72908(16) 0.0616(10) Uani 1 1 d .
O4 O 0.1731(3) 0.56852(18) 0.82630(15) 0.0524(9) Uani 1 1 d .
O5 O 0.3085(4) 0.5497(2) 0.74483(16) 0.0696(10) Uani 1 1 d .
O6 O 0.2352(3) 0.3915(2) 0.89730(15) 0.0551(9) Uani 1 1 d .
O7 O 0.0909(4) 0.3059(2) 0.95292(19) 0.0862(13) Uani 1 1 d .
O8 O 0.6730(4) 0.1261(2) 1.04371(18) 0.0907(14) Uani 1 1 d .
O9 O 1.0697(3) -0.17370(16) 1.27301(13) 0.0405(7) Uani 1 1 d .
O10 O 1.1337(3) -0.08873(17) 1.30980(13) 0.0440(8) Uani 1 1 d .
O11 O 0.8651(3) -0.18697(16) 1.45956(12) 0.0401(7) Uani 1 1 d .
O12 O 0.7797(3) -0.25710(18) 1.41648(13) 0.0464(8) Uani 1 1 d .
O13 O 1.3335(3) -0.50822(18) 1.57738(14) 0.0512(9) Uani 1 1 d .
O14 O 1.9401(3) -0.68205(16) 1.62427(13) 0.0454(8) Uani 1 1 d .
O15 O 1.8603(3) -0.76435(18) 1.59107(14) 0.0490(8) Uani 1 1 d .
N1 N -0.2348(4) 0.5115(3) 0.99176(17) 0.0491(10) Uani 1 1 d .
N2 N -0.0586(3) 0.5061(2) 0.92179(17) 0.0457(10) Uani 1 1 d .
N3 N -0.7112(3) 0.3157(2) 0.75691(16) 0.0394(9) Uani 1 1 d .
N4 N -0.8315(3) 0.2575(2) 0.72015(16) 0.0382(9) Uani 1 1 d .
N5 N -0.1321(3) 0.3833(2) 0.77335(19) 0.0482(10) Uani 1 1 d .
N6 N -0.0052(3) 0.4421(2) 0.80588(17) 0.0425(9) Uani 1 1 d .
N7 N 1.0986(3) -0.0913(2) 1.45084(16) 0.0355(9) Uani 1 1 d .
N8 N 1.2119(3) -0.0275(2) 1.48567(17) 0.0388(9) Uani 1 1 d .

loop_
_atom_site_aniso_label
_atom_site_aniso_U_11
_atom_site_aniso_U_22
_atom_site_aniso_U_33
_atom_site_aniso_U_23
_atom_site_aniso_U_13
_atom_site_aniso_U_12
Zn1 0.0364(3) 0.0537(4) 0.0517(3) -0.0256(3) -0.0042(3) -0.0122(3)
Zn2 0.0318(3) 0.0411(3) 0.0400(3) -0.0208(2) -0.0084(2) -0.0066(2)
Zn3 0.0339(3) 0.0396(3) 0.0424(3) -0.0212(2) -0.0097(2) -0.0066(2)
C1 0.038(3) 0.042(3) 0.041(3) -0.011(2) -0.003(2) 0.004(2)
C2 0.038(3) 0.040(3) 0.046(3) -0.017(2) -0.008(2) -0.001(2)
C3 0.050(3) 0.041(3) 0.057(3) -0.020(3) -0.019(3) -0.003(2)
C4 0.053(3) 0.037(3) 0.071(3) -0.027(3) -0.022(3) 0.007(2)
C5 0.036(3) 0.041(3) 0.071(3) -0.026(3) -0.012(3) 0.002(2)
C6 0.052(3) 0.056(4) 0.132(5) -0.063(4) -0.043(4) 0.015(3)
C7 0.060(3) 0.052(3) 0.114(5) -0.052(3) -0.037(4) 0.019(3)
C8 0.054(3) 0.059(4) 0.115(5) -0.048(3) -0.039(3) 0.013(3)
C9 0.045(3) 0.040(3) 0.083(4) -0.024(3) -0.025(3) 0.005(2)
C10 0.057(3) 0.064(4) 0.067(4) -0.023(3) -0.025(3) 0.008(3)
C11 0.052(3) 0.058(3) 0.065(4) -0.026(3) -0.018(3) 0.006(3)
C12 0.047(3) 0.034(3) 0.057(3) -0.016(2) -0.017(3) -0.006(2)
C13 0.063(3) 0.049(3) 0.068(4) -0.024(3) -0.027(3) 0.006(3)
C14 0.061(3) 0.061(4) 0.072(4) -0.032(3) -0.013(3) 0.007(3)
C15 0.042(3) 0.039(3) 0.056(3) -0.007(2) -0.018(3) -0.006(2)
C16 0.033(2) 0.037(3) 0.036(3) -0.003(2) -0.005(2) -0.008(2)
C17 0.037(3) 0.056(3) 0.056(3) -0.013(3) -0.005(3) 0.003(2)
C18 0.035(3) 0.081(5) 0.084(4) -0.009(4) -0.022(3) -0.008(3)
C19 0.062(4) 0.073(4) 0.109(5) -0.004(4) -0.048(4) -0.028(3)
C20 0.063(3) 0.044(3) 0.107(5) -0.022(3) -0.041(4) -0.006(3)
C21 0.047(3) 0.034(3) 0.042(3) -0.005(2) -0.013(3) -0.003(2)
C22 0.050(3) 0.165(6) 0.053(4) -0.045(4) 0.013(3) -0.045(4)
C23 0.047(3) 0.105(5) 0.042(3) -0.026(3) -0.002(3) -0.024(3)
C24 0.041(3) 0.059(4) 0.056(3) -0.018(3) -0.007(3) -0.014(3)
C25 0.056(3) 0.054(4) 0.049(3) -0.021(3) 0.002(3) -0.018(3)
C26 0.053(3) 0.067(4) 0.054(3) -0.033(3) -0.005(3) -0.008(3)
C27 0.033(2) 0.051(3) 0.040(3) -0.016(2) -0.003(2) -0.015(2)
C28 0.051(3) 0.059(3) 0.035(3) -0.016(2) -0.007(2) -0.014(3)
C29 0.061(3) 0.072(4) 0.038(3) -0.022(3) 0.001(3) -0.036(3)
C30 0.046(3) 0.055(3) 0.060(3) -0.030(3) -0.011(3) -0.019(2)
C31 0.038(3) 0.053(3) 0.063(3) -0.030(3) -0.004(2) -0.015(2)
C32 0.041(3) 0.046(3) 0.051(3) -0.025(2) -0.011(2) -0.011(2)
C33 0.045(3) 0.056(3) 0.096(4) -0.042(3) -0.019(3) -0.009(3)
C34 0.050(3) 0.053(3) 0.051(3) -0.019(3) -0.004(3) -0.021(3)
C35 0.065(4) 0.096(5) 0.051(3) -0.007(3) -0.013(3) -0.045(3)
C36 0.075(4) 0.129(6) 0.047(3) -0.020(4) -0.011(3) -0.055(4)
C37 0.069(4) 0.062(4) 0.050(3) -0.029(3) -0.009(3) -0.008(3)
C38 0.069(4) 0.050(3) 0.036(3) -0.016(3) -0.005(3) -0.012(3)
C39 0.078(4) 0.066(4) 0.055(3) -0.011(3) -0.010(3) -0.025(3)
C40 0.087(4) 0.058(4) 0.057(4) 0.008(3) -0.017(3) -0.029(3)
C41 0.077(4) 0.056(4) 0.062(4) -0.003(3) -0.022(3) -0.012(3)
C42 0.063(4) 0.064(4) 0.073(4) 0.001(3) -0.005(3) -0.008(3)
C43 0.073(4) 0.044(3) 0.063(4) -0.003(3) -0.003(3) -0.008(3)
C44 0.104(5) 0.074(5) 0.097(5) 0.034(4) -0.044(4) -0.034(4)
C45 0.092(5) 0.061(4) 0.070(5) 0.020(4) -0.035(4) -0.028(4)
C46 0.124(6) 0.090(5) 0.057(4) 0.005(4) -0.038(5) -0.046(5)
C47 0.105(5) 0.079(4) 0.039(3) -0.014(3) -0.005(3) -0.027(4)
C48 0.080(4) 0.050(4) 0.037(3) -0.002(3) -0.005(3) -0.024(3)
C49 0.075(4) 0.054(4) 0.060(4) -0.010(3) -0.024(3) -0.004(3)
C50 0.082(4) 0.058(4) 0.070(4) -0.006(3) -0.027(4) 0.001(3)
C51 0.068(4) 0.043(3) 0.045(3) -0.018(2) 0.009(3) -0.022(3)
C52 0.094(5) 0.082(5) 0.058(4) -0.028(3) 0.023(4) -0.043(4)
C53 0.090(5) 0.077(5) 0.098(5) -0.051(4) 0.048(4) -0.043(4)
C54 0.049(3) 0.053(4) 0.118(5) -0.046(4) 0.021(4) -0.016(3)
C55 0.049(3) 0.040(3) 0.077(4) -0.027(3) 0.003(3) -0.011(2)
C56 0.043(3) 0.033(3) 0.058(3) -0.025(2) 0.006(3) -0.013(2)
C57 0.026(2) 0.039(3) 0.047(3) -0.014(2) -0.010(2) 0.005(2)
C58 0.037(3) 0.050(3) 0.060(3) -0.034(2) -0.006(2) -0.011(2)
C59 0.038(3) 0.059(3) 0.078(4) -0.040(3) -0.012(3) -0.013(2)
C60 0.035(2) 0.055(3) 0.043(3) -0.025(2) 0.001(2) -0.016(2)
C61 0.035(3) 0.052(3) 0.047(3) -0.016(2) -0.004(2) -0.012(2)
C62 0.037(3) 0.065(3) 0.041(3) -0.026(3) -0.009(2) -0.008(2)
C63 0.031(2) 0.037(3) 0.040(3) -0.014(2) -0.009(2) -0.001(2)
C64 0.035(2) 0.033(3) 0.041(3) -0.019(2) -0.001(2) -0.009(2)
C65 0.038(3) 0.042(3) 0.043(3) -0.021(2) 0.001(2) -0.003(2)
C66 0.043(3) 0.071(4) 0.048(3) -0.022(3) 0.001(3) 0.001(3)
C67 0.051(3) 0.068(4) 0.065(4) -0.026(3) 0.020(3) -0.012(3)
C68 0.032(3) 0.058(3) 0.080(4) -0.032(3) 0.004(3) -0.004(2)
C69 0.036(3) 0.040(3) 0.056(3) -0.018(2) -0.005(3) -0.005(2)
C70 0.036(3) 0.043(3) 0.033(3) -0.009(2) -0.001(2) -0.003(2)
C71 0.041(3) 0.056(3) 0.045(3) -0.020(3) -0.008(2) 0.000(2)
C72 0.048(3) 0.054(3) 0.039(3) -0.018(2) -0.005(2) 0.003(2)
C73 0.039(3) 0.035(3) 0.032(3) -0.007(2) -0.004(2) 0.004(2)
C74 0.046(3) 0.052(3) 0.052(3) -0.024(3) -0.013(3) 0.000(2)
C75 0.047(3) 0.053(3) 0.048(3) -0.025(2) -0.005(3) 0.003(2)
C76 0.043(3) 0.045(3) 0.048(3) -0.018(2) -0.009(2) 0.005(2)
C77 0.038(3) 0.035(3) 0.038(3) -0.011(2) -0.005(2) 0.001(2)
C78 0.033(2) 0.052(3) 0.044(3) -0.020(2) -0.008(2) -0.006(2)
C79 0.044(3) 0.038(3) 0.046(3) -0.020(2) -0.006(2) -0.004(2)
C80 0.038(3) 0.047(3) 0.032(2) -0.013(2) -0.009(2) -0.005(2)
C81 0.038(3) 0.043(3) 0.037(3) -0.016(2) -0.008(2) -0.006(2)
C82 0.042(3) 0.036(3) 0.046(3) -0.013(2) -0.009(2) -0.005(2)
C83 0.038(3) 0.034(3) 0.030(2) -0.005(2) -0.001(2) -0.005(2)
O1 0.053(2) 0.045(2) 0.059(2) -0.0200(18) -0.0128(17) 0.0113(16)
O2 0.0440(18) 0.054(2) 0.054(2) -0.0179(17) -0.0158(17) -0.0002(16)
O1W 0.223(8) 0.339(11) 0.362(12) 0.069(9) -0.093(8) -0.191(8)
O3 0.0419(19) 0.047(2) 0.107(3) -0.038(2) -0.030(2) 0.0094(16)
O4 0.0384(18) 0.055(2) 0.069(2) -0.0279(18) 0.0066(18) -0.0175(16)
O5 0.085(3) 0.075(3) 0.063(2) -0.038(2) 0.001(2) -0.026(2)
O6 0.061(2) 0.051(2) 0.051(2) -0.0157(18) -0.0116(18) -0.0023(18)
O7 0.067(3) 0.086(3) 0.102(3) -0.022(2) -0.016(2) -0.020(2)
O8 0.083(3) 0.064(3) 0.097(3) 0.020(2) -0.036(3) -0.020(2)
O9 0.0374(16) 0.0418(19) 0.0485(19) -0.0213(15) -0.0009(15) -0.0126(14)
O10 0.0493(18) 0.0416(19) 0.0485(19) -0.0224(16) -0.0011(16) -0.0140(15)
O11 0.0334(16) 0.0461(19) 0.0452(18) -0.0172(15) -0.0054(14) -0.0124(14)
O12 0.0419(18) 0.063(2) 0.0434(19) -0.0277(17) 0.0041(15) -0.0194(16)
O13 0.0349(18) 0.052(2) 0.071(2) -0.0278(18) -0.0137(17) 0.0041(16)
O14 0.0375(17) 0.0437(19) 0.054(2) -0.0131(16) -0.0136(16) -0.0026(14)
O15 0.0508(19) 0.045(2) 0.055(2) -0.0245(17) -0.0142(17) 0.0066(16)
N1 0.035(2) 0.076(3) 0.040(2) -0.023(2) 0.000(2) -0.013(2)
N2 0.039(2) 0.051(3) 0.051(3) -0.021(2) 0.003(2) -0.016(2)
N3 0.037(2) 0.048(2) 0.044(2) -0.0237(19) -0.0075(19) -0.0129(18)
N4 0.036(2) 0.051(2) 0.037(2) -0.0216(18) -0.0026(18) -0.0170(18)
N5 0.035(2) 0.057(3) 0.065(3) -0.031(2) -0.013(2) -0.0111(19)
N6 0.037(2) 0.046(2) 0.047(2) -0.017(2) -0.0057(19) -0.0114(19)
N7 0.0264(19) 0.046(2) 0.043(2) -0.0247(18) -0.0064(18) -0.0057(17)
N8 0.029(2) 0.051(2) 0.050(2) -0.030(2) -0.0089(19) -0.0073(18)

loop_
_atom_type_symbol
_atom_type_description
_atom_type_scat_dispersion_real
_atom_type_scat_dispersion_imag
_atom_type_scat_source
C C 0.0033 0.0016 'International Tables Vol C Tables 4.2.6.8 and 6.1.1.4'
H H 0.0000 0.0000 'International Tables Vol C Tables 4.2.6.8 and 6.1.1.4'
O O 0.0106 0.0060 'International Tables Vol C Tables 4.2.6.8 and 6.1.1.4'
Zn Zn 0.2839 1.4301 'International Tables Vol C Tables 4.2.6.8 and 6.1.1.4'
N N 0.0061 0.0033 'International Tables Vol C Tables 4.2.6.8 and 6.1.1.4'

loop_
_geom_angle_atom_site_label_1
_geom_angle_atom_site_label_2
_geom_angle_atom_site_label_3
_geom_angle
_geom_angle_site_symmetry_1
_geom_angle_site_symmetry_3
O4 Zn1 O6 102.03(13) . 1
O4 Zn1 O6 102.03(13) . .
O6 Zn1 O6 0.0(3) 1 .
O4 Zn1 N6 118.83(14) . .
O6 Zn1 N6 113.07(14) 1 .
O6 Zn1 N6 113.07(14) . .
O4 Zn1 N2 98.16(15) . .
O6 Zn1 N2 115.74(14) 1 .
O6 Zn1 N2 115.74(14) . .
N6 Zn1 N2 108.42(14) . .
N4 Zn2 O12 102.44(12) 2_557 .
N4 Zn2 O14 107.22(13) 2_557 2_848
O12 Zn2 O14 92.78(12) . 2_848
N4 Zn2 O9 95.77(12) 2_557 .
O12 Zn2 O9 161.01(11) . .
O14 Zn2 O9 86.88(11) 2_848 .
N4 Zn2 O1 100.78(13) 2_557 2_567
O12 Zn2 O1 87.25(13) . 2_567
O14 Zn2 O1 151.29(12) 2_848 2_567
O9 Zn2 O1 84.06(12) . 2_567
N4 Zn2 Zn3 161.32(10) 2_557 .
O12 Zn2 Zn3 85.91(8) . .
O14 Zn2 Zn3 88.78(8) 2_848 .
O9 Zn2 Zn3 75.10(8) . .
O1 Zn2 Zn3 62.56(8) 2_567 .
N7 Zn3 O10 104.64(12) . .
N7 Zn3 O15 96.89(12) . 2_848
O10 Zn3 O15 85.59(12) . 2_848
N7 Zn3 O11 98.92(12) . .
O10 Zn3 O11 156.26(11) . .
O15 Zn3 O11 88.69(12) 2_848 .
N7 Zn3 O2 99.44(13) . 2_567
O10 Zn3 O2 92.00(12) . 2_567
O15 Zn3 O2 163.57(11) 2_848 2_567
O11 Zn3 O2 87.02(11) . 2_567
N7 Zn3 Zn2 163.54(10) . .
O10 Zn3 Zn2 83.72(8) . .
O15 Zn3 Zn2 69.26(8) 2_848 .
O11 Zn3 Zn2 72.72(8) . .
O2 Zn3 Zn2 94.33(8) 2_567 .
O1 C1 O1 0.0(4) 1 .
O1 C1 O2 124.8(4) 1 .
O1 C1 O2 124.8(4) . .
O1 C1 C2 116.3(4) 1 .
O1 C1 C2 116.3(4) . .
O2 C1 C2 118.9(4) . .
C7 C2 C3 117.8(4) . .
C7 C2 C1 118.2(4) . .
C3 C2 C1 124.0(4) . .
C2 C3 C4 121.7(4) . .
C2 C3 H123 119.1 . .
C4 C3 H123 119.1 . .
C5 C4 C3 119.4(4) . .
C5 C4 H122 120.3 . .
C3 C4 H122 120.3 . .
C6 C5 O3 123.9(4) . .
C6 C5 C4 119.5(4) . .
O3 C5 C4 116.6(4) . .
C5 C6 C7 120.6(4) . .
C5 C6 H126 119.7 . .
C7 C6 H126 119.7 . .
C2 C7 C6 120.9(5) . .
C2 C7 H125 119.5 . .
C6 C7 H125 119.5 . .
O3 C8 C9 109.4(4) . .
O3 C8 H12A 109.8 . .
C9 C8 H12A 109.8 . .
O3 C8 H12B 109.8 . .
C9 C8 H12B 109.8 . .
H12A C8 H12B 108.2 . .
C10 C9 C14 117.9(4) . .
C10 C9 C8 123.5(5) . .
C14 C9 C8 118.4(5) . .
C9 C10 C11 121.1(5) . .
C9 C10 H10 119.4 . .
C11 C10 H10 119.4 . .
C10 C11 C12 121.4(5) . .
C10 C11 H11 119.3 . .
C12 C11 H11 119.3 . .
C13 C12 C11 117.6(4) . .
C13 C12 C15 121.7(4) . .
C11 C12 C15 120.6(5) . .
C12 C13 C14 121.2(4) . .
C12 C13 H13 119.4 . .
C14 C13 H13 119.4 . .
C13 C14 C9 120.7(5) . .
C13 C14 H14 119.6 . .
C9 C14 H14 119.6 . .
C16 C15 C20 118.3(4) . .
C16 C15 C12 121.9(4) . .
C20 C15 C12 119.6(4) . .
C15 C16 C17 119.9(4) . .
C15 C16 C21 122.4(4) . .
C17 C16 C21 117.3(4) . .
C18 C17 C16 121.2(5) . .
C18 C17 H17 119.4 . .
C16 C17 H17 119.4 . .
C19 C18 C17 119.0(5) . .
C19 C18 H18 120.5 . .
C17 C18 H18 120.5 . .
C18 C19 C20 121.1(5) . .
C18 C19 H19 119.4 . .
C20 C19 H19 119.4 . .
C19 C20 C15 120.4(5) . .
C19 C20 H20 119.8 . .
C15 C20 H20 119.8 . .
O5 C21 O4 126.1(4) . .
O5 C21 C16 120.4(5) . .
O4 C21 C16 113.5(4) . .
C22 C22 C23 117.1(7) 2_467 .
C22 C22 H15C 108.0 2_467 .
C23 C22 H15C 108.0 . .
C22 C22 H15D 108.0 2_467 .
C23 C22 H15D 108.0 . .
H15C C22 H15D 107.3 . .
N1 C23 C22 112.5(4) . .
N1 C23 H15A 109.1 . .
C22 C23 H15A 109.1 . .
N1 C23 H15B 109.1 . .
C22 C23 H15B 109.1 . .
H15A C23 H15B 107.8 . .
N2 C24 N1 111.3(4) . .
N2 C24 H130 124.3 . .
N1 C24 H130 124.3 . .
C26 C25 N2 109.6(4) . .
C26 C25 H131 125.2 . .
N2 C25 H131 125.2 . .
C25 C26 N1 106.3(5) . .
C25 C26 H150 126.9 . .
N1 C26 H150 126.9 . .
C28 C27 N4 109.7(4) . .
C28 C27 H57 125.1 . .
N4 C27 H57 125.1 . .
C27 C28 N3 107.2(4) . .
C27 C28 H55 126.4 . .
N3 C28 H55 126.4 . .
N4 C29 N3 112.1(4) . .
N4 C29 H56 123.9 . .
N3 C29 H56 123.9 . .
N3 C30 C31 112.1(4) . .
N3 C30 H54A 109.2 . .
C31 C30 H54A 109.2 . .
N3 C30 H54B 109.2 . .
C31 C30 H54B 109.2 . .
H54A C30 H54B 107.9 . .
C30 C31 C32 112.0(4) . .
C30 C31 H53A 109.2 . .
C32 C31 H53A 109.2 . .
C30 C31 H53B 109.2 . .
C32 C31 H53B 109.2 . .
H53A C31 H53B 107.9 . .
C33 C32 C31 110.5(4) . .
C33 C32 H52A 109.5 . .
C31 C32 H52A 109.5 . .
C33 C32 H52B 109.5 . .
C31 C32 H52B 109.5 . .
H52A C32 H52B 108.1 . .
N5 C33 C32 111.4(4) . .
N5 C33 H51A 109.3 . .
C32 C33 H51A 109.3 . .
N5 C33 H51B 109.3 . .
C32 C33 H51B 109.3 . .
H51A C33 H51B 108.0 . .
N6 C34 N5 110.6(4) . .
N6 C34 H50 124.7 . .
N5 C34 H50 124.7 . .
C36 C35 N6 110.1(4) . .
C36 C35 H48 124.9 . .
N6 C35 H48 124.9 . .
C35 C36 N5 106.5(4) . .
C35 C36 H49 126.8 . .
N5 C36 H49 126.8 . .
O7 C37 O6 124.0(5) . 1
O7 C37 O6 124.0(5) . .
O6 C37 O6 0.0(4) 1 .
O7 C37 C38 120.5(5) . .
O6 C37 C38 115.5(5) 1 .
O6 C37 C38 115.5(5) . .
C39 C38 C43 117.9(5) . .
C39 C38 C37 122.5(5) . .
C43 C38 C37 119.6(5) . .
C38 C39 C40 121.6(5) . .
C38 C39 H29 119.2 . .
C40 C39 H29 119.2 . .
C41 C40 C39 119.0(5) . .
C41 C40 H30 120.5 . .
C39 C40 H30 120.5 . .
O8 C41 C40 124.8(5) . .
O8 C41 C42 114.9(5) . .
C40 C41 C42 120.3(5) . .
C43 C42 C41 119.6(5) . .
C43 C42 H32 120.2 . .
C41 C42 H32 120.2 . .
C42 C43 C38 121.6(5) . .
C42 C43 H33 119.2 . .
C38 C43 H33 119.2 . .
O8 C44 C45 107.6(4) . .
O8 C44 H34A 110.2 . .
C45 C44 H34A 110.2 . .
O8 C44 H34B 110.2 . .
C45 C44 H34B 110.2 . .
H34A C44 H34B 108.5 . .
C46 C45 C50 119.9(6) . .
C46 C45 C44 120.3(7) . .
C50 C45 C44 119.8(8) . .
C45 C46 C47 120.9(6) . .
C45 C46 H36 119.6 . .
C47 C46 H36 119.6 . .
C46 C47 C48 119.4(6) . .
C46 C47 H37 120.3 . .
C48 C47 H37 120.3 . .
C49 C48 C47 118.6(5) . .
C49 C48 C51 121.2(4) . .
C47 C48 C51 120.2(6) . .
C48 C49 C50 121.8(5) . .
C48 C49 H39 119.1 . .
C50 C49 H39 119.1 . .
C45 C50 C49 119.4(6) . .
C45 C50 H40 120.3 . .
C49 C50 H40 120.3 . .
C52 C51 C56 118.2(5) . .
C52 C51 C48 120.6(5) . .
C56 C51 C48 120.9(5) . .
C53 C52 C51 121.6(5) . .
C53 C52 H42 119.2 . .
C51 C52 H42 119.2 . .
C54 C53 C52 120.3(6) . .
C54 C53 H43 119.8 . .
C52 C53 H43 119.8 . .
C53 C54 C55 119.7(5) . .
C53 C54 H44 120.1 . .
C55 C54 H44 120.1 . .
C54 C55 C56 120.7(5) . .
C54 C55 H45 119.6 . .
C56 C55 H45 119.6 . .
C55 C56 C51 119.2(5) . .
C55 C56 C57 117.8(4) . .
C51 C56 C57 122.4(4) . .
O9 C57 O10 126.3(4) . .
O9 C57 C56 115.0(4) . .
O10 C57 C56 118.7(4) . .
C59 C58 C58 111.4(5) . 2_858
C59 C58 H62A 109.3 . .
C58 C58 H62A 109.3 2_858 .
C59 C58 H62B 109.3 . .
C58 C58 H62B 109.3 2_858 .
H62A C58 H62B 108.0 . .
N8 C59 C58 110.8(3) . .
N8 C59 H61A 109.5 . .
C58 C59 H61A 109.5 . .
N8 C59 H61B 109.5 . .
C58 C59 H61B 109.5 . .
H61A C59 H61B 108.1 . .
N7 C60 N8 111.7(4) . .
N7 C60 H58 124.2 . .
N8 C60 H58 124.2 . .
C62 C61 N7 109.5(4) . .
C62 C61 H59 125.3 . .
N7 C61 H59 125.3 . .
N8 C62 C61 106.0(4) . .
N8 C62 H60 127.0 . .
C61 C62 H60 127.0 . .
O11 C63 O12 125.5(4) . .
O11 C63 C64 117.2(4) . .
O12 C63 C64 117.2(3) . .
C69 C64 C65 119.3(4) . .
C69 C64 C63 119.8(4) . .
C65 C64 C63 120.8(4) . .
C66 C65 C64 118.9(4) . .
C66 C65 C70 120.5(4) . .
C64 C65 C70 120.5(4) . .
C65 C66 C67 121.3(4) . .
C65 C66 H78 119.4 . .
C67 C66 H78 119.4 . .
C68 C67 C66 119.5(5) . .
C68 C67 H79 120.2 . .
C66 C67 H79 120.2 . .
C67 C68 C69 120.0(4) . .
C67 C68 H80 120.0 . .
C69 C68 H80 120.0 . .
C68 C69 C64 121.0(4) . .
C68 C69 H81 119.5 . .
C64 C69 H81 119.5 . .
C71 C70 C75 118.6(4) . .
C71 C70 C65 119.9(4) . .
C75 C70 C65 121.5(4) . .
C70 C71 C72 121.5(4) . .
C70 C71 H75 119.2 . .
C72 C71 H75 119.2 . .
C73 C72 C71 120.1(5) . .
C73 C72 H100 119.9 . .
C71 C72 H100 119.9 . .
C74 C73 C72 118.3(4) . .
C74 C73 C76 120.1(4) . .
C72 C73 C76 121.5(4) . .
C73 C74 C75 121.8(4) . .
C73 C74 H102 119.1 . .
C75 C74 H102 119.1 . .
C70 C75 C74 119.7(5) . .
C70 C75 H73 120.1 . .
C74 C75 H73 120.1 . .
O13 C76 C73 109.1(3) . .
O13 C76 H10A 109.9 . .
C73 C76 H10A 109.9 . .
O13 C76 H10B 109.9 . .
C73 C76 H10B 109.9 . .
H10A C76 H10B 108.3 . .
O13 C77 C78 115.5(3) . .
O13 C77 C82 124.7(4) . .
C78 C77 C82 119.7(4) . .
C79 C78 C77 120.5(4) . .
C79 C78 H106 119.7 . .
C77 C78 H106 119.7 . .
C78 C79 C80 121.1(4) . .
C78 C79 H107 119.5 . .
C80 C79 H107 119.5 . .
C81 C80 C79 117.4(4) . .
C81 C80 C83 123.0(4) . .
C79 C80 C83 119.5(4) . .
C80 C81 C82 122.9(4) . .
C80 C81 H109 118.5 . .
C82 C81 H109 118.5 . .
C77 C82 C81 118.2(4) . .
C77 C82 H110 120.9 . .
C81 C82 H110 120.9 . .
O15 C83 O14 125.5(4) . .
O15 C83 C80 117.5(4) . .
O14 C83 C80 117.0(4) . .
O1 O1 C1 0(10) 1 .
O1 O1 Zn2 0(10) 1 2_567
C1 O1 Zn2 148.8(3) . 2_567
C1 O2 Zn3 106.3(3) . 2_567
C5 O3 C8 115.1(4) . .
C21 O4 Zn1 124.3(3) . .
O6 O6 C37 0(10) 1 .
O6 O6 Zn1 0(10) 1 .
C37 O6 Zn1 119.2(3) . .
C41 O8 C44 118.3(4) . .
C57 O9 Zn2 132.8(3) . .
C57 O10 Zn3 121.2(3) . .
C63 O11 Zn3 135.3(3) . .
C63 O12 Zn2 120.3(3) . .
C77 O13 C76 118.4(3) . .
C83 O14 Zn2 114.5(3) . 2_848
C83 O15 Zn3 140.3(3) . 2_848
C24 N1 C26 107.0(4) . .
C24 N1 C23 126.6(5) . .
C26 N1 C23 126.3(5) . .
C24 N2 C25 105.8(4) . .
C24 N2 Zn1 130.9(4) . .
C25 N2 Zn1 122.7(3) . .
C29 N3 C28 106.2(3) . .
C29 N3 C30 125.8(4) . .
C28 N3 C30 128.0(3) . .
C29 N4 C27 104.8(3) . .
C29 N4 Zn2 128.3(3) . 2_557
C27 N4 Zn2 126.9(3) . 2_557
C34 N5 C36 107.5(3) . .
C34 N5 C33 126.0(4) . .
C36 N5 C33 126.5(4) . .
C34 N6 C35 105.2(4) . .
C34 N6 Zn1 127.2(3) . .
C35 N6 Zn1 127.5(3) . .
C60 N7 C61 105.4(3) . .
C60 N7 Zn3 129.0(3) . .
C61 N7 Zn3 125.5(3) . .
C60 N8 C62 107.4(3) . .
C60 N8 C59 126.4(4) . .
C62 N8 C59 126.1(4) . .

loop_
_geom_bond_atom_site_label_1
_geom_bond_atom_site_label_2
_geom_bond_distance
_geom_bond_site_symmetry_2
Zn1 O4 1.930(3) .
Zn1 O6 1.941(3) 1
Zn1 O6 1.941(3) .
Zn1 N6 1.980(3) .
Zn1 N2 2.003(4) .
Zn2 N4 1.993(3) 2_557
Zn2 O12 2.017(3) .
Zn2 O14 2.025(3) 2_848
Zn2 O9 2.067(3) .
Zn2 O1 2.074(3) 2_567
Zn2 Zn3 2.9972(6) .
Zn3 N7 2.008(3) .
Zn3 O10 2.056(3) .
Zn3 O15 2.061(3) 2_848
Zn3 O11 2.072(3) .
Zn3 O2 2.088(3) 2_567
C1 O1 1.247(5) 1
C1 O1 1.247(5) .
C1 O2 1.261(5) .
C1 C2 1.510(6) .
C2 C7 1.372(5) .
C2 C3 1.375(6) .
C3 C4 1.385(5) .
C3 H123 0.9300 .
C4 C5 1.381(5) .
C4 H122 0.9300 .
C5 C6 1.355(6) .
C5 O3 1.372(5) .
C6 C7 1.390(6) .
C6 H126 0.9300 .
C7 H125 0.9300 .
C8 O3 1.440(5) .
C8 C9 1.507(6) .
C8 H12A 0.9700 .
C8 H12B 0.9700 .
C9 C10 1.364(7) .
C9 C14 1.392(6) .
C10 C11 1.382(6) .
C10 H10 0.9300 .
C11 C12 1.386(6) .
C11 H11 0.9300 .
C12 C13 1.367(7) .
C12 C15 1.480(6) .
C13 C14 1.388(6) .
C13 H13 0.9300 .
C14 H14 0.9300 .
C15 C16 1.388(6) .
C15 C20 1.399(5) .
C16 C17 1.389(5) .
C16 C21 1.521(6) .
C17 C18 1.376(6) .
C17 H17 0.9300 .
C18 C19 1.362(8) .
C18 H18 0.9300 .
C19 C20 1.383(7) .
C19 H19 0.9300 .
C20 H20 0.9300 .
C21 O5 1.207(5) .
C21 O4 1.276(5) .
C22 C22 1.413(9) 2_467
C22 C23 1.513(6) .
C22 H15C 0.9700 .
C22 H15D 0.9700 .
C23 N1 1.465(5) .
C23 H15A 0.9700 .
C23 H15B 0.9700 .
C24 N2 1.319(5) .
C24 N1 1.323(6) .
C24 H130 0.9300 .
C25 C26 1.345(6) .
C25 N2 1.352(6) .
C25 H131 0.9300 .
C26 N1 1.364(6) .
C26 H150 0.9300 .
C27 C28 1.339(5) .
C27 N4 1.355(5) .
C27 H57 0.9300 .
C28 N3 1.357(5) .
C28 H55 0.9300 .
C29 N4 1.322(5) .
C29 N3 1.326(5) .
C29 H56 0.9300 .
C30 N3 1.473(4) .
C30 C31 1.508(5) .
C30 H54A 0.9700 .
C30 H54B 0.9700 .
C31 C32 1.521(5) .
C31 H53A 0.9700 .
C31 H53B 0.9700 .
C32 C33 1.514(6) .
C32 H52A 0.9700 .
C32 H52B 0.9700 .
C33 N5 1.476(5) .
C33 H51A 0.9700 .
C33 H51B 0.9700 .
C34 N6 1.327(5) .
C34 N5 1.332(5) .
C34 H50 0.9300 .
C35 C36 1.343(6) .
C35 N6 1.346(6) .
C35 H48 0.9300 .
C36 N5 1.343(6) .
C36 H49 0.9300 .
C37 O7 1.236(6) .
C37 O6 1.259(5) 1
C37 O6 1.259(5) .
C37 C38 1.504(6) .
C38 C39 1.374(6) .
C38 C43 1.382(6) .
C39 C40 1.387(6) .
C39 H29 0.9300 .
C40 C41 1.374(7) .
C40 H30 0.9300 .
C41 O8 1.372(5) .
C41 C42 1.378(6) .
C42 C43 1.370(6) .
C42 H32 0.9300 .
C43 H33 0.9300 .
C44 O8 1.419(5) .
C44 C45 1.508(7) .
C44 H34A 0.9700 .
C44 H34B 0.9700 .
C45 C46 1.369(9) .
C45 C50 1.379(8) .
C46 C47 1.394(8) .
C46 H36 0.9300 .
C47 C48 1.397(7) .
C47 H37 0.9300 .
C48 C49 1.376(7) .
C48 C51 1.486(7) .
C49 C50 1.381(6) .
C49 H39 0.9300 .
C50 H40 0.9300 .
C51 C52 1.387(7) .
C51 C56 1.398(6) .
C52 C53 1.367(7) .
C52 H42 0.9300 .
C53 C54 1.359(7) .
C53 H43 0.9300 .
C54 C55 1.379(7) .
C54 H44 0.9300 .
C55 C56 1.395(5) .
C55 H45 0.9300 .
C56 C57 1.502(6) .
C57 O9 1.253(4) .
C57 O10 1.270(5) .
C58 C59 1.518(5) .
C58 C58 1.528(7) 2_858
C58 H62A 0.9700 .
C58 H62B 0.9700 .
C59 N8 1.463(4) .
C59 H61A 0.9700 .
C59 H61B 0.9700 .
C60 N7 1.319(5) .
C60 N8 1.331(5) .
C60 H58 0.9300 .
C61 C62 1.363(5) .
C61 N7 1.363(5) .
C61 H59 0.9300 .
C62 N8 1.360(5) .
C62 H60 0.9300 .
C63 O11 1.259(4) .
C63 O12 1.261(5) .
C63 C64 1.488(6) .
C64 C69 1.388(5) .
C64 C65 1.397(5) .
C65 C66 1.381(6) .
C65 C70 1.494(5) .
C66 C67 1.388(6) .
C66 H78 0.9300 .
C67 C68 1.370(6) .
C67 H79 0.9300 .
C68 C69 1.377(6) .
C68 H80 0.9300 .
C69 H81 0.9300 .
C70 C71 1.374(6) .
C70 C75 1.387(5) .
C71 C72 1.390(6) .
C71 H75 0.9300 .
C72 C73 1.387(5) .
C72 H100 0.9300 .
C73 C74 1.370(6) .
C73 C76 1.497(5) .
C74 C75 1.394(6) .
C74 H102 0.9300 .
C75 H73 0.9300 .
C76 O13 1.425(5) .
C76 H10A 0.9700 .
C76 H10B 0.9700 .
C77 O13 1.356(5) .
C77 C78 1.391(6) .
C77 C82 1.391(5) .
C78 C79 1.372(5) .
C78 H106 0.9300 .
C79 C80 1.397(5) .
C79 H107 0.9300 .
C80 C81 1.377(6) .
C80 C83 1.500(6) .
C81 C82 1.393(5) .
C81 H109 0.9300 .
C82 H110 0.9300 .
C83 O15 1.239(5) .
C83 O14 1.274(4) .
O1 O1 0.000(6) 1
O1 Zn2 2.074(3) 2_567
O2 Zn3 2.088(3) 2_567
O1W O1W 0.00(2) 1
O6 O6 0.000(6) 1
O14 Zn2 2.025(3) 2_848
O15 Zn3 2.061(3) 2_848
N4 Zn2 1.993(3) 2_557

loop_
_geom_hbond_atom_site_label_D
_geom_hbond_atom_site_label_H
_geom_hbond_atom_site_label_A
_geom_hbond_distance_DH
_geom_hbond_distance_HA
_geom_hbond_distance_DA
_geom_hbond_angle_DHA
_geom_hbond_site_symmetry_A
C76 H10B O5 0.97 2.59 3.523(6) 161.2 1_646
C23 H15A O6 0.97 2.57 3.423(6) 147.0 2_567
C42 H32 O1W 0.93 2.37 3.163(8) 143.3 1
C43 H33 O6 0.93 2.41 2.728(6) 100.2 1
C30 H54A O6 0.97 2.53 3.457(6) 159.6 1_455
C7 H125 O1 0.93 2.39 2.715(5) 100.6 1

loop_
_geom_torsion_atom_site_label_1
_geom_torsion_atom_site_label_2
_geom_torsion_atom_site_label_3
_geom_torsion_atom_site_label_4
_geom_torsion
_geom_torsion_site_symmetry_1
_geom_torsion_site_symmetry_4
N4 Zn2 Zn3 N7 -178.1(5) 2_557 .
O12 Zn2 Zn3 N7 64.3(4) . .
O14 Zn2 Zn3 N7 -28.6(4) 2_848 .
O9 Zn2 Zn3 N7 -115.7(4) . .
O1 Zn2 Zn3 N7 153.3(4) 2_567 .
N4 Zn2 Zn3 O10 -56.5(3) 2_557 .
O12 Zn2 Zn3 O10 -174.08(12) . .
O14 Zn2 Zn3 O10 93.04(12) 2_848 .
O9 Zn2 Zn3 O10 5.95(11) . .
O1 Zn2 Zn3 O10 -85.06(13) 2_567 .
N4 Zn2 Zn3 O15 -144.1(3) 2_557 2_848
O12 Zn2 Zn3 O15 98.27(12) . 2_848
O14 Zn2 Zn3 O15 5.39(12) 2_848 2_848
O9 Zn2 Zn3 O15 -81.70(12) . 2_848
O1 Zn2 Zn3 O15 -172.71(14) 2_567 2_848
N4 Zn2 Zn3 O11 120.6(3) 2_557 .
O12 Zn2 Zn3 O11 2.98(11) . .
O14 Zn2 Zn3 O11 -89.90(11) 2_848 .
O9 Zn2 Zn3 O11 -176.99(11) . .
O1 Zn2 Zn3 O11 92.00(13) 2_567 .
N4 Zn2 Zn3 O2 35.0(3) 2_557 2_567
O12 Zn2 Zn3 O2 -82.55(12) . 2_567
O14 Zn2 Zn3 O2 -175.42(12) 2_848 2_567
O9 Zn2 Zn3 O2 97.48(11) . 2_567
O1 Zn2 Zn3 O2 6.48(13) 2_567 2_567
O1 C1 C2 C7 -4.7(6) 1 .
O1 C1 C2 C7 -4.7(6) . .
O2 C1 C2 C7 174.7(4) . .
O1 C1 C2 C3 176.5(4) 1 .
O1 C1 C2 C3 176.5(4) . .
O2 C1 C2 C3 -4.1(7) . .
C7 C2 C3 C4 -1.3(7) . .
C1 C2 C3 C4 177.5(4) . .
C2 C3 C4 C5 1.2(7) . .
C3 C4 C5 C6 -1.0(7) . .
C3 C4 C5 O3 -179.5(4) . .
O3 C5 C6 C7 179.3(5) . .
C4 C5 C6 C7 1.0(8) . .
C3 C2 C7 C6 1.3(8) . .
C1 C2 C7 C6 -177.6(5) . .
C5 C6 C7 C2 -1.2(9) . .
O3 C8 C9 C10 44.0(7) . .
O3 C8 C9 C14 -142.2(4) . .
C14 C9 C10 C11 -1.1(7) . .
C8 C9 C10 C11 172.7(4) . .
C9 C10 C11 C12 -0.8(7) . .
C10 C11 C12 C13 1.3(7) . .
C10 C11 C12 C15 -176.1(4) . .
C11 C12 C13 C14 0.2(7) . .
C15 C12 C13 C14 177.5(4) . .
C12 C13 C14 C9 -2.1(7) . .
C10 C9 C14 C13 2.5(7) . .
C8 C9 C14 C13 -171.6(4) . .
C13 C12 C15 C16 129.8(5) . .
C11 C12 C15 C16 -52.9(6) . .
C13 C12 C15 C20 -54.9(6) . .
C11 C12 C15 C20 122.4(5) . .
C20 C15 C16 C17 -2.7(7) . .
C12 C15 C16 C17 172.7(4) . .
C20 C15 C16 C21 170.7(4) . .
C12 C15 C16 C21 -13.9(7) . .
C15 C16 C17 C18 2.8(7) . .
C21 C16 C17 C18 -171.0(4) . .
C16 C17 C18 C19 -0.9(8) . .
C17 C18 C19 C20 -1.1(9) . .
C18 C19 C20 C15 1.1(9) . .
C16 C15 C20 C19 0.8(7) . .
C12 C15 C20 C19 -174.7(5) . .
C15 C16 C21 O5 136.3(5) . .
C17 C16 C21 O5 -50.1(6) . .
C15 C16 C21 O4 -45.0(6) . .
C17 C16 C21 O4 128.6(4) . .
C22 C22 C23 N1 59.7(8) 2_467 .
N2 C25 C26 N1 0.5(5) . .
N4 C27 C28 N3 0.1(5) . .
N3 C30 C31 C32 -178.2(4) . .
C30 C31 C32 C33 -179.6(4) . .
C31 C32 C33 N5 176.5(4) . .
N6 C35 C36 N5 -0.2(7) . .
O7 C37 C38 C39 -1.8(8) . .
O6 C37 C38 C39 176.4(5) 1 .
O6 C37 C38 C39 176.4(5) . .
O7 C37 C38 C43 -178.6(5) . .
O6 C37 C38 C43 -0.4(7) 1 .
O6 C37 C38 C43 -0.4(7) . .
C43 C38 C39 C40 0.1(8) . .
C37 C38 C39 C40 -176.7(5) . .
C38 C39 C40 C41 0.1(9) . .
C39 C40 C41 O8 179.8(5) . .
C39 C40 C41 C42 -1.1(9) . .
O8 C41 C42 C43 -179.0(5) . .
C40 C41 C42 C43 1.9(9) . .
C41 C42 C43 C38 -1.7(9) . .
C39 C38 C43 C42 0.7(8) . .
C37 C38 C43 C42 177.6(5) . .
O8 C44 C45 C46 -91.9(7) . .
O8 C44 C45 C50 87.8(7) . .
C50 C45 C46 C47 -1.5(9) . .
C44 C45 C46 C47 178.2(4) . .
C45 C46 C47 C48 1.1(8) . .
C46 C47 C48 C49 0.0(7) . .
C46 C47 C48 C51 -177.9(4) . .
C47 C48 C49 C50 -0.7(7) . .
C51 C48 C49 C50 177.2(4) . .
C46 C45 C50 C49 0.8(8) . .
C44 C45 C50 C49 -178.9(4) . .
C48 C49 C50 C45 0.3(8) . .
C49 C48 C51 C52 -135.4(5) . .
C47 C48 C51 C52 42.4(7) . .
C49 C48 C51 C56 39.1(7) . .
C47 C48 C51 C56 -143.0(5) . .
C56 C51 C52 C53 0.6(8) . .
C48 C51 C52 C53 175.3(5) . .
C51 C52 C53 C54 -3.9(9) . .
C52 C53 C54 C55 4.7(8) . .
C53 C54 C55 C56 -2.5(8) . .
C54 C55 C56 C51 -0.7(7) . .
C54 C55 C56 C57 170.4(4) . .
C52 C51 C56 C55 1.6(7) . .
C48 C51 C56 C55 -173.1(4) . .
C52 C51 C56 C57 -169.1(4) . .
C48 C51 C56 C57 16.2(7) . .
C55 C56 C57 O9 -115.4(4) . .
C51 C56 C57 O9 55.5(6) . .
C55 C56 C57 O10 61.9(5) . .
C51 C56 C57 O10 -127.2(4) . .
C58 C58 C59 N8 -175.1(5) 2_858 .
N7 C61 C62 N8 -0.9(5) . .
O11 C63 C64 C69 113.7(4) . .
O12 C63 C64 C69 -63.7(5) . .
O11 C63 C64 C65 -63.9(5) . .
O12 C63 C64 C65 118.7(4) . .
C69 C64 C65 C66 -1.9(6) . .
C63 C64 C65 C66 175.8(4) . .
C69 C64 C65 C70 174.1(4) . .
C63 C64 C65 C70 -8.3(6) . .
C64 C65 C66 C67 0.5(7) . .
C70 C65 C66 C67 -175.4(4) . .
C65 C66 C67 C68 1.1(7) . .
C66 C67 C68 C69 -1.5(7) . .
C67 C68 C69 C64 0.2(7) . .
C65 C64 C69 C68 1.5(6) . .
C63 C64 C69 C68 -176.1(4) . .
C66 C65 C70 C71 118.2(5) . .
C64 C65 C70 C71 -57.7(6) . .
C66 C65 C70 C75 -61.4(6) . .
C64 C65 C70 C75 122.8(5) . .
C75 C70 C71 C72 -0.8(7) . .
C65 C70 C71 C72 179.6(4) . .
C70 C71 C72 C73 -0.1(7) . .
C71 C72 C73 C74 0.1(6) . .
C71 C72 C73 C76 -177.4(4) . .
C72 C73 C74 C75 0.7(7) . .
C76 C73 C74 C75 178.4(4) . .
C71 C70 C75 C74 1.7(6) . .
C65 C70 C75 C74 -178.8(4) . .
C73 C74 C75 C70 -1.7(7) . .
C74 C73 C76 O13 154.3(4) . .
C72 C73 C76 O13 -28.2(5) . .
O13 C77 C78 C79 -174.7(4) . .
C82 C77 C78 C79 4.3(6) . .
C77 C78 C79 C80 -1.8(6) . .
C78 C79 C80 C81 -1.5(6) . .
C78 C79 C80 C83 175.5(4) . .
C79 C80 C81 C82 2.5(6) . .
C83 C80 C81 C82 -174.5(4) . .
O13 C77 C82 C81 175.6(4) . .
C78 C77 C82 C81 -3.4(6) . .
C80 C81 C82 C77 0.0(6) . .
C81 C80 C83 O15 -175.4(4) . .
C79 C80 C83 O15 7.7(6) . .
C81 C80 C83 O14 6.8(6) . .
C79 C80 C83 O14 -170.1(4) . .
O2 C1 O1 O1 0.0(6) . 1
C2 C1 O1 O1 0.0(7) . 1
O1 C1 O1 Zn2 0(100) 1 2_567
O2 C1 O1 Zn2 -29.6(9) . 2_567
C2 C1 O1 Zn2 149.7(4) . 2_567
O1 C1 O2 Zn3 8.6(5) 1 2_567
O1 C1 O2 Zn3 8.6(5) . 2_567
C2 C1 O2 Zn3 -170.7(3) . 2_567
C6 C5 O3 C8 8.0(7) . .
C4 C5 O3 C8 -173.6(4) . .
C9 C8 O3 C5 -179.5(4) . .
O5 C21 O4 Zn1 35.0(6) . .
C16 C21 O4 Zn1 -143.7(3) . .
O6 Zn1 O4 C21 57.5(3) 1 .
O6 Zn1 O4 C21 57.5(3) . .
N6 Zn1 O4 C21 -67.6(3) . .
N2 Zn1 O4 C21 176.1(3) . .
O7 C37 O6 O6 0.0(2) . 1
C38 C37 O6 O6 0.0(3) . 1
O7 C37 O6 Zn1 1.7(7) . .
O6 C37 O6 Zn1 0(23) 1 .
C38 C37 O6 Zn1 -176.4(3) . .
O4 Zn1 O6 O6 0.00(16) . 1
N6 Zn1 O6 O6 0.00(14) . 1
N2 Zn1 O6 O6 0.00(12) . 1
O4 Zn1 O6 C37 163.6(4) . .
O6 Zn1 O6 C37 0.0(18) 1 .
N6 Zn1 O6 C37 -67.6(4) . .
N2 Zn1 O6 C37 58.3(4) . .
C40 C41 O8 C44 0.7(9) . .
C42 C41 O8 C44 -178.5(6) . .
C45 C44 O8 C41 179.3(6) . .
O10 C57 O9 Zn2 0.8(6) . .
C56 C57 O9 Zn2 177.8(3) . .
N4 Zn2 O9 C57 157.5(3) 2_557 .
O12 Zn2 O9 C57 -6.1(6) . .
O14 Zn2 O9 C57 -95.5(3) 2_848 .
O1 Zn2 O9 C57 57.2(3) 2_567 .
Zn3 Zn2 O9 C57 -6.0(3) . .
O9 C57 O10 Zn3 8.6(6) . .
C56 C57 O10 Zn3 -168.4(3) . .
N7 Zn3 O10 C57 156.4(3) . .
O15 Zn3 O10 C57 60.4(3) 2_848 .
O11 Zn3 O10 C57 -16.1(5) . .
O2 Zn3 O10 C57 -103.3(3) 2_567 .
Zn2 Zn3 O10 C57 -9.1(3) . .
O12 C63 O11 Zn3 0.8(7) . .
C64 C63 O11 Zn3 -176.3(2) . .
N7 Zn3 O11 C63 -168.6(4) . .
O10 Zn3 O11 C63 4.1(5) . .
O15 Zn3 O11 C63 -71.8(4) 2_848 .
O2 Zn3 O11 C63 92.3(4) 2_567 .
Zn2 Zn3 O11 C63 -3.2(3) . .
O11 C63 O12 Zn2 4.0(6) . .
C64 C63 O12 Zn2 -179.0(3) . .
N4 Zn2 O12 C63 -167.6(3) 2_557 .
O14 Zn2 O12 C63 84.1(3) 2_848 .
O9 Zn2 O12 C63 -4.4(6) . .
O1 Zn2 O12 C63 -67.1(3) 2_567 .
Zn3 Zn2 O12 C63 -4.4(3) . .
C78 C77 O13 C76 177.7(4) . .
C82 C77 O13 C76 -1.3(6) . .
C73 C76 O13 C77 -177.5(3) . .
O15 C83 O14 Zn2 -15.0(5) . 2_848
C80 C83 O14 Zn2 162.6(3) . 2_848
O14 C83 O15 Zn3 9.0(7) . 2_848
C80 C83 O15 Zn3 -168.5(3) . 2_848
N2 C24 N1 C26 0.7(5) . .
N2 C24 N1 C23 179.1(3) . .
C25 C26 N1 C24 -0.7(4) . .
C25 C26 N1 C23 -179.2(3) . .
C22 C23 N1 C24 -114.5(5) . .
C22 C23 N1 C26 63.6(6) . .
N1 C24 N2 C25 -0.3(4) . .
N1 C24 N2 Zn1 -171.0(3) . .
C26 C25 N2 C24 -0.2(5) . .
C26 C25 N2 Zn1 171.5(3) . .
O4 Zn1 N2 C24 -166.6(3) . .
O6 Zn1 N2 C24 -59.0(4) 1 .
O6 Zn1 N2 C24 -59.0(4) . .
N6 Zn1 N2 C24 69.2(4) . .
O4 Zn1 N2 C25 24.0(3) . .
O6 Zn1 N2 C25 131.7(3) 1 .
O6 Zn1 N2 C25 131.7(3) . .
N6 Zn1 N2 C25 -100.1(3) . .
N4 C29 N3 C28 0.2(5) . .
N4 C29 N3 C30 179.3(4) . .
C27 C28 N3 C29 -0.2(5) . .
C27 C28 N3 C30 -179.2(4) . .
C31 C30 N3 C29 -93.9(5) . .
C31 C30 N3 C28 84.9(6) . .
N3 C29 N4 C27 -0.2(5) . .
N3 C29 N4 Zn2 179.7(3) . 2_557
C28 C27 N4 C29 0.1(5) . .
C28 C27 N4 Zn2 -179.9(3) . 2_557
N6 C34 N5 C36 1.5(6) . .
N6 C34 N5 C33 -179.2(4) . .
C35 C36 N5 C34 -0.8(6) . .
C35 C36 N5 C33 180.0(5) . .
C32 C33 N5 C34 95.3(5) . .
C32 C33 N5 C36 -85.5(6) . .
N5 C34 N6 C35 -1.6(5) . .
N5 C34 N6 Zn1 -178.8(3) . .
C36 C35 N6 C34 1.1(6) . .
C36 C35 N6 Zn1 178.3(4) . .
O4 Zn1 N6 C34 -164.5(4) . .
O6 Zn1 N6 C34 75.9(4) 1 .
O6 Zn1 N6 C34 75.9(4) . .
N2 Zn1 N6 C34 -53.8(4) . .
O4 Zn1 N6 C35 18.8(5) . .
O6 Zn1 N6 C35 -100.7(4) 1 .
O6 Zn1 N6 C35 -100.7(4) . .
N2 Zn1 N6 C35 129.6(4) . .
N8 C60 N7 C61 -0.7(5) . .
N8 C60 N7 Zn3 176.1(3) . .
C62 C61 N7 C60 0.9(5) . .
C62 C61 N7 Zn3 -176.0(3) . .
O10 Zn3 N7 C60 14.7(4) . .
O15 Zn3 N7 C60 101.9(4) 2_848 .
O11 Zn3 N7 C60 -168.4(4) . .
O2 Zn3 N7 C60 -79.9(4) 2_567 .
Zn2 Zn3 N7 C60 133.7(4) . .
O10 Zn3 N7 C61 -169.2(3) . .
O15 Zn3 N7 C61 -81.9(4) 2_848 .
O11 Zn3 N7 C61 7.8(4) . .
O2 Zn3 N7 C61 96.3(3) 2_567 .
Zn2 Zn3 N7 C61 -50.1(6) . .
N7 C60 N8 C62 0.1(5) . .
N7 C60 N8 C59 176.9(4) . .
C61 C62 N8 C60 0.5(5) . .
C61 C62 N8 C59 -176.3(4) . .
C58 C59 N8 C60 -89.6(5) . .
C58 C59 N8 C62 86.6(5) . .
